data_7035687
loop_
_publ_author_name
'Zhao, Jie'
'Zhu, Guan-Hong'
'Xie, Li-Qiong'
'Wu, Ye-Si'
'Wu, Hai-Lun'
'Zhou, Ai-Ju'
'Wu, Zun-Yuan'
'Wang, Jing'
'Chen, Yan-Cong'
'Tong, Ming-Liang'

_publ_section_title
;
 Magnetic and luminescent properties of lanthanide coordination polymers
 with asymmetric biphenyl-3,2',5'-tricarboxylate.
;
_journal_issue 32
_journal_name_full 'Dalton transactions (Cambridge, England : 2003)'
_journal_page_first 14424
_journal_page_last 14435
_journal_paper_doi 10.1039/c5dt01894c
_journal_volume 44
_journal_year 2015
_chemical_formula_sum 'C27 H17 Gd N2 O7'
_chemical_formula_weight 638.68
_chemical_name_systematic
; 
 ? 
;
_space_group_IT_number 15
_symmetry_cell_setting monoclinic
_symmetry_space_group_name_Hall '-C 2yc'
_symmetry_space_group_name_H-M 'C 1 2/c 1'
_atom_sites_solution_hydrogens geom
_atom_sites_solution_primary direct
_atom_sites_solution_secondary difmap
_audit_creation_method SHELXL-97
_audit_update_record
;
2015-06-29 deposited with the CCDC.
2015-07-07 downloaded from the CCDC.
;
_cell_angle_alpha 90.00
_cell_angle_beta 107.419(3)
_cell_angle_gamma 90.00
_cell_formula_units_Z 8
_cell_length_a 26.5096(14)
_cell_length_b 7.9323(5)
_cell_length_c 23.0546(12)
_cell_measurement_reflns_used 5479
_cell_measurement_temperature 296(2)
_cell_measurement_theta_max 24.22
_cell_measurement_theta_min 2.69
_cell_volume 4625.6(5)
_computing_cell_refinement 'Bruker SMART'
_computing_data_collection 'Bruker SMART'
_computing_data_reduction 'Bruker SAINT'
_computing_molecular_graphics 'Bruker SHELXTL'
_computing_publication_material 'Bruker SHELXTL'
_computing_structure_refinement 'Bruker SHELXTL'
_computing_structure_solution 'Bruker SHELXTL'
_diffrn_ambient_temperature 296(2)
_diffrn_measured_fraction_theta_full 0.997
_diffrn_measured_fraction_theta_max 0.997
_diffrn_measurement_device_type 'CCD area detector'
_diffrn_measurement_method 'phi and omega scans'
_diffrn_radiation_monochromator graphite
_diffrn_radiation_source 'fine-focus sealed tube'
_diffrn_radiation_type MoK\a
_diffrn_radiation_wavelength 0.71073
_diffrn_reflns_av_R_equivalents 0.0381
_diffrn_reflns_av_sigmaI/netI 0.0560
_diffrn_reflns_limit_h_max 34
_diffrn_reflns_limit_h_min -29
_diffrn_reflns_limit_k_max 10
_diffrn_reflns_limit_k_min -8
_diffrn_reflns_limit_l_max 29
_diffrn_reflns_limit_l_min -27
_diffrn_reflns_number 18474
_diffrn_reflns_theta_full 27.51
_diffrn_reflns_theta_max 27.51
_diffrn_reflns_theta_min 1.61
_exptl_absorpt_coefficient_mu 2.921
_exptl_absorpt_correction_T_max 0.8217
_exptl_absorpt_correction_T_min 0.7588
_exptl_absorpt_correction_type multi-scan
_exptl_absorpt_process_details
;
'SADABS-2004/1 (Bruker,2004) was used for absorption correction.' 
'R(int) was 0.0402 before and 0.0317 after correction.' 
'The Ratio of minimum to maximum transmission is 0.8806.' 
'The \l/2 correction factor is 0.0015.'
;
_exptl_crystal_colour colorless
_exptl_crystal_density_diffrn 1.834
_exptl_crystal_density_method 'not measured'
_exptl_crystal_description sheet
_exptl_crystal_F_000 2504
_exptl_crystal_size_max 0.10
_exptl_crystal_size_mid 0.08
_exptl_crystal_size_min 0.07
_refine_diff_density_max 0.809
_refine_diff_density_min -0.658
_refine_diff_density_rms 0.127
_refine_ls_extinction_method none
_refine_ls_goodness_of_fit_ref 1.008
_refine_ls_hydrogen_treatment mixed
_refine_ls_matrix_type full
_refine_ls_number_parameters 334
_refine_ls_number_reflns 5300
_refine_ls_number_restraints 3
_refine_ls_restrained_S_all 1.007
_refine_ls_R_factor_all 0.0566
_refine_ls_R_factor_gt 0.0335
_refine_ls_shift/su_max 0.001
_refine_ls_shift/su_mean 0.000
_refine_ls_structure_factor_coef Fsqd
_refine_ls_weighting_details 'calc w=1/[\s^2^(Fo^2^)+(0.0259P)^2^+0.0000P] where P=(Fo^2^+2Fc^2^)/3'
_refine_ls_weighting_scheme calc
_refine_ls_wR_factor_gt 0.0570
_refine_ls_wR_factor_ref 0.0631
_reflns_number_gt 3914
_reflns_number_total 5300
_reflns_threshold_expression >2sigma(I)
_cod_data_source_file c5dt01894c2.cif
_cod_data_source_block gdm
_cod_depositor_comments 'Adding full bibliography for 7035680--7035687.cif.'
_cod_original_sg_symbol_H-M C2/c
_cod_database_code 7035687

loop_
_symmetry_equiv_pos_as_xyz
'x, y, z'
'-x, y, -z+1/2'
'x+1/2, y+1/2, z'
'-x+1/2, y+1/2, -z+1/2'
'-x, -y, -z'
'x, -y, z-1/2'
'-x+1/2, -y+1/2, -z'
'x+1/2, -y+1/2, z-1/2'

loop_
_atom_site_label
_atom_site_type_symbol
_atom_site_fract_x
_atom_site_fract_y
_atom_site_fract_z
_atom_site_U_iso_or_equiv
_atom_site_adp_type
_atom_site_occupancy
_atom_site_symmetry_multiplicity
_atom_site_calc_flag
_atom_site_refinement_flags
Gd1 Gd 0.180868(7) 0.13400(2) 0.014898(7) 0.02353(7) Uani 1 1 d .
O1 O 0.26133(10) -0.0133(3) 0.04688(11) 0.0374(7) Uani 1 1 d .
O2 O 0.33439(10) 0.1227(3) 0.04655(11) 0.0363(7) Uani 1 1 d .
O3 O 0.33053(10) -0.4841(3) 0.39600(10) 0.0326(6) Uani 1 1 d .
O4 O 0.31630(11) -0.7611(3) 0.39062(10) 0.0365(7) Uani 1 1 d .
O5 O 0.23988(10) -0.6807(3) 0.07667(11) 0.0356(7) Uani 1 1 d .
O6 O 0.31540(10) -0.5510(3) 0.08307(10) 0.0354(7) Uani 1 1 d .
O1W O 0.16025(10) -0.1670(3) -0.00482(11) 0.0387(7) Uani 1 1 d D
H1WA H 0.1692 -0.2116 0.0306 0.058 Uiso 1 1 d RD
H1WB H 0.1793 -0.2023 -0.0253 0.058 Uiso 1 1 d RD
N1 N 0.08259(12) 0.1211(4) -0.04676(15) 0.0374(8) Uani 1 1 d .
N2 N 0.11629(13) 0.3063(4) 0.05650(14) 0.0352(8) Uani 1 1 d .
C1 C 0.34101(14) -0.0861(4) 0.12094(16) 0.0261(9) Uani 1 1 d .
C2 C 0.39309(15) -0.0473(5) 0.14950(18) 0.0425(11) Uani 1 1 d .
H2A H 0.4089 0.0434 0.1361 0.051 Uiso 1 1 calc R
C3 C 0.42189(16) -0.1436(6) 0.1982(2) 0.0579(14) Uani 1 1 d .
H3A H 0.4568 -0.1155 0.2181 0.069 Uiso 1 1 calc R
C4 C 0.39922(15) -0.2805(5) 0.21724(18) 0.0424(11) Uani 1 1 d .
H4A H 0.4194 -0.3454 0.2495 0.051 Uiso 1 1 calc R
C5 C 0.34704(15) -0.3231(5) 0.18932(16) 0.0272(9) Uani 1 1 d .
C6 C 0.31795(14) -0.2230(5) 0.14118(15) 0.0255(9) Uani 1 1 d .
H6A H 0.2826 -0.2481 0.1223 0.031 Uiso 1 1 calc R
C7 C 0.32332(13) -0.4710(5) 0.21132(15) 0.0235(8) Uani 1 1 d .
C8 C 0.33130(13) -0.4815(5) 0.27378(16) 0.0262(9) Uani 1 1 d .
H8A H 0.3499 -0.3958 0.2987 0.031 Uiso 1 1 calc R
C9 C 0.31245(13) -0.6157(4) 0.29997(15) 0.0244(8) Uani 1 1 d .
C10 C 0.28484(14) -0.7420(5) 0.26295(16) 0.0331(10) Uani 1 1 d .
H10A H 0.2733 -0.8351 0.2800 0.040 Uiso 1 1 calc R
C11 C 0.27421(14) -0.7316(5) 0.20092(16) 0.0321(10) Uani 1 1 d .
H11A H 0.2539 -0.8150 0.1764 0.039 Uiso 1 1 calc R
C12 C 0.29318(13) -0.5992(5) 0.17412(15) 0.0251(9) Uani 1 1 d .
C13 C 0.30997(15) 0.0161(5) 0.06735(16) 0.0286(9) Uani 1 1 d .
C14 C 0.32047(13) -0.6226(5) 0.36764(15) 0.0252(8) Uani 1 1 d .
C15 C 0.28190(15) -0.6086(5) 0.10620(15) 0.0269(9) Uani 1 1 d .
C16 C 0.06575(17) 0.0428(6) -0.1000(2) 0.0540(13) Uani 1 1 d .
H16A H 0.0909 -0.0008 -0.1166 0.065 Uiso 1 1 calc R
C17 C 0.01273(18) 0.0224(7) -0.1322(2) 0.0669(15) Uani 1 1 d .
H17A H 0.0032 -0.0328 -0.1695 0.080 Uiso 1 1 calc R
C18 C -0.02488(19) 0.0829(7) -0.1092(2) 0.0667(15) Uani 1 1 d .
H18A H -0.0605 0.0683 -0.1301 0.080 Uiso 1 1 calc R
C19 C -0.00964(17) 0.1682(6) -0.0531(2) 0.0517(13) Uani 1 1 d .
C20 C 0.04559(16) 0.1872(5) -0.02426(19) 0.0383(10) Uani 1 1 d .
C21 C 0.06307(16) 0.2801(5) 0.03187(19) 0.0383(10) Uani 1 1 d .
C22 C 0.02520(18) 0.3409(6) 0.0587(2) 0.0495(12) Uani 1 1 d .
C23 C 0.0447(2) 0.4270(6) 0.1139(2) 0.0614(14) Uani 1 1 d .
H23A H 0.0214 0.4650 0.1342 0.074 Uiso 1 1 calc R
C24 C 0.0976(2) 0.4558(6) 0.1382(2) 0.0559(13) Uani 1 1 d .
H24A H 0.1105 0.5157 0.1745 0.067 Uiso 1 1 d R
C25 C 0.13207(18) 0.3927(5) 0.10748(19) 0.0448(11) Uani 1 1 d .
H25A H 0.1681 0.4128 0.1243 0.054 Uiso 1 1 d R
C26 C -0.04611(18) 0.2310(7) -0.0240(3) 0.0677(15) Uani 1 1 d .
H26A H -0.0821 0.2163 -0.0431 0.081 Uiso 1 1 d R
C27 C -0.02980(18) 0.3120(7) 0.0297(3) 0.0638(15) Uani 1 1 d .
H27A H -0.0547 0.3487 0.0482 0.077 Uiso 1 1 d R

loop_
_atom_site_aniso_label
_atom_site_aniso_U_11
_atom_site_aniso_U_22
_atom_site_aniso_U_33
_atom_site_aniso_U_23
_atom_site_aniso_U_13
_atom_site_aniso_U_12
Gd1 0.02396(10) 0.02986(12) 0.01671(10) 0.00150(9) 0.00602(7) -0.00477(9)
O1 0.0301(16) 0.0420(18) 0.0365(16) 0.0089(13) 0.0044(13) -0.0001(14)
O2 0.0407(16) 0.0331(17) 0.0345(15) 0.0101(13) 0.0102(13) -0.0077(14)
O3 0.0490(18) 0.0294(16) 0.0222(14) -0.0021(12) 0.0151(13) -0.0002(14)
O4 0.0600(19) 0.0291(17) 0.0214(14) 0.0028(13) 0.0135(14) -0.0001(14)
O5 0.0388(17) 0.0384(17) 0.0233(14) -0.0031(12) -0.0003(13) -0.0121(13)
O6 0.0432(17) 0.0448(18) 0.0216(14) -0.0020(13) 0.0148(13) -0.0098(14)
O1W 0.0525(17) 0.0450(19) 0.0221(14) -0.0023(12) 0.0165(13) -0.0104(14)
N1 0.0297(18) 0.044(2) 0.036(2) -0.0016(18) 0.0070(16) -0.0079(17)
N2 0.037(2) 0.035(2) 0.036(2) 0.0060(17) 0.0142(17) 0.0003(16)
C1 0.028(2) 0.026(2) 0.024(2) 0.0016(17) 0.0082(17) -0.0020(17)
C2 0.036(3) 0.043(3) 0.044(3) 0.013(2) 0.006(2) -0.014(2)
C3 0.029(2) 0.072(4) 0.058(3) 0.023(3) -0.011(2) -0.022(2)
C4 0.032(2) 0.050(3) 0.036(2) 0.016(2) -0.005(2) -0.006(2)
C5 0.029(2) 0.032(2) 0.020(2) -0.0006(17) 0.0067(17) -0.0033(18)
C6 0.026(2) 0.030(2) 0.022(2) -0.0015(17) 0.0102(17) 0.0002(18)
C7 0.025(2) 0.029(2) 0.0170(18) 0.0035(16) 0.0058(16) 0.0021(17)
C8 0.025(2) 0.026(2) 0.026(2) -0.0057(17) 0.0059(17) 0.0000(17)
C9 0.0267(19) 0.028(2) 0.0201(19) -0.0029(17) 0.0093(16) 0.0018(18)
C10 0.039(2) 0.036(3) 0.026(2) 0.0042(19) 0.0128(19) -0.010(2)
C11 0.036(2) 0.039(3) 0.023(2) -0.0043(19) 0.0112(18) -0.013(2)
C12 0.027(2) 0.030(2) 0.0195(19) -0.0002(17) 0.0086(16) -0.0034(17)
C13 0.034(2) 0.027(2) 0.026(2) -0.0007(18) 0.0104(19) 0.0036(19)
C14 0.029(2) 0.029(2) 0.0197(19) 0.0012(19) 0.0107(16) 0.0041(19)
C15 0.035(2) 0.026(2) 0.0205(19) 0.0023(17) 0.0097(18) 0.0017(19)
C16 0.041(3) 0.068(4) 0.050(3) -0.009(3) 0.008(2) -0.015(3)
C17 0.039(3) 0.087(4) 0.061(3) -0.017(3) -0.005(3) -0.014(3)
C18 0.042(3) 0.078(4) 0.065(4) 0.002(3) -0.005(3) -0.013(3)
C19 0.031(2) 0.057(3) 0.064(3) 0.014(3) 0.011(2) -0.005(2)
C20 0.039(3) 0.035(3) 0.042(3) 0.007(2) 0.015(2) -0.004(2)
C21 0.034(2) 0.038(3) 0.047(3) 0.010(2) 0.019(2) 0.003(2)
C22 0.048(3) 0.048(3) 0.058(3) 0.006(2) 0.024(3) 0.002(2)
C23 0.065(4) 0.062(3) 0.072(4) 0.006(3) 0.045(3) 0.012(3)
C24 0.071(4) 0.051(3) 0.055(3) -0.008(3) 0.033(3) 0.002(3)
C25 0.053(3) 0.038(3) 0.044(3) -0.002(2) 0.016(2) 0.001(2)
C26 0.032(3) 0.090(4) 0.082(4) 0.018(4) 0.019(3) 0.001(3)
C27 0.039(3) 0.081(4) 0.081(4) 0.017(3) 0.032(3) 0.009(3)

loop_
_atom_type_symbol
_atom_type_description
_atom_type_scat_dispersion_real
_atom_type_scat_dispersion_imag
_atom_type_scat_source
C C 0.0033 0.0016 'International Tables Vol C Tables 4.2.6.8 and 6.1.1.4'
H H 0.0000 0.0000 'International Tables Vol C Tables 4.2.6.8 and 6.1.1.4'
N N 0.0061 0.0033 'International Tables Vol C Tables 4.2.6.8 and 6.1.1.4'
O O 0.0106 0.0060 'International Tables Vol C Tables 4.2.6.8 and 6.1.1.4'
Gd Gd -0.1653 3.9035 'International Tables Vol C Tables 4.2.6.8 and 6.1.1.4'

loop_
_geom_angle_atom_site_label_1
_geom_angle_atom_site_label_2
_geom_angle_atom_site_label_3
_geom_angle
_geom_angle_site_symmetry_1
_geom_angle_site_symmetry_3
O5 Gd1 O1 74.85(9) 1_565 .
O5 Gd1 O2 79.14(9) 1_565 7
O1 Gd1 O2 124.93(9) . 7
O5 Gd1 O3 87.45(8) 1_565 4
O1 Gd1 O3 82.53(8) . 4
O2 Gd1 O3 143.66(9) 7 4
O5 Gd1 O6 123.32(9) 1_565 7_545
O1 Gd1 O6 82.44(9) . 7_545
O2 Gd1 O6 72.84(9) 7 7_545
O3 Gd1 O6 140.20(9) 4 7_545
O5 Gd1 O1W 143.68(9) 1_565 .
O1 Gd1 O1W 72.89(9) . .
O2 Gd1 O1W 134.01(8) 7 .
O3 Gd1 O1W 72.31(8) 4 .
O6 Gd1 O1W 68.08(8) 7_545 .
O5 Gd1 N1 139.13(10) 1_565 .
O1 Gd1 N1 145.98(10) . .
O2 Gd1 N1 74.74(9) 7 .
O3 Gd1 N1 95.34(9) 4 .
O6 Gd1 N1 77.73(9) 7_545 .
O1W Gd1 N1 74.14(9) . .
O5 Gd1 N2 80.56(10) 1_565 .
O1 Gd1 N2 141.77(10) . .
O2 Gd1 N2 77.10(9) 7 .
O3 Gd1 N2 67.40(9) 4 .
O6 Gd1 N2 135.79(10) 7_545 .
O1W Gd1 N2 116.47(9) . .
N1 Gd1 N2 63.42(10) . .
C13 O1 Gd1 139.4(2) . .
C13 O2 Gd1 140.6(3) . 7
C14 O3 Gd1 137.1(2) . 4_545
C15 O5 Gd1 162.5(2) . 1_545
C15 O6 Gd1 122.6(2) . 7_545
Gd1 O1W H1WA 104.0 . .
Gd1 O1W H1WB 106.9 . .
H1WA O1W H1WB 111.1 . .
C16 N1 C20 117.1(4) . .
C16 N1 Gd1 122.3(3) . .
C20 N1 Gd1 120.4(3) . .
C25 N2 C21 117.5(4) . .
C25 N2 Gd1 122.5(3) . .
C21 N2 Gd1 118.7(3) . .
C2 C1 C6 119.5(3) . .
C2 C1 C13 119.8(3) . .
C6 C1 C13 120.6(3) . .
C1 C2 C3 119.8(4) . .
C1 C2 H2A 120.1 . .
C3 C2 H2A 120.1 . .
C4 C3 C2 120.5(4) . .
C4 C3 H3A 119.7 . .
C2 C3 H3A 119.7 . .
C3 C4 C5 121.1(4) . .
C3 C4 H4A 119.5 . .
C5 C4 H4A 119.5 . .
C4 C5 C6 118.0(3) . .
C4 C5 C7 120.0(3) . .
C6 C5 C7 122.0(3) . .
C1 C6 C5 121.1(3) . .
C1 C6 H6A 119.4 . .
C5 C6 H6A 119.4 . .
C8 C7 C12 117.9(3) . .
C8 C7 C5 116.7(3) . .
C12 C7 C5 125.4(3) . .
C9 C8 C7 122.1(3) . .
C9 C8 H8A 118.9 . .
C7 C8 H8A 118.9 . .
C10 C9 C8 118.8(3) . .
C10 C9 C14 119.9(3) . .
C8 C9 C14 121.3(3) . .
C11 C10 C9 120.4(3) . .
C11 C10 H10A 119.8 . .
C9 C10 H10A 119.8 . .
C10 C11 C12 121.4(4) . .
C10 C11 H11A 119.3 . .
C12 C11 H11A 119.3 . .
C11 C12 C7 119.3(3) . .
C11 C12 C15 116.1(3) . .
C7 C12 C15 124.5(3) . .
O2 C13 O1 125.2(4) . .
O2 C13 C1 117.6(3) . .
O1 C13 C1 117.2(3) . .
O4 C14 O3 125.5(3) . .
O4 C14 C9 118.1(3) . .
O3 C14 C9 116.4(3) . .
O6 C15 O5 124.3(3) . .
O6 C15 C12 118.7(3) . .
O5 C15 C12 117.0(3) . .
N1 C16 C17 123.8(4) . .
N1 C16 H16A 118.1 . .
C17 C16 H16A 118.1 . .
C18 C17 C16 119.7(5) . .
C18 C17 H17A 120.1 . .
C16 C17 H17A 120.1 . .
C17 C18 C19 119.3(5) . .
C17 C18 H18A 120.3 . .
C19 C18 H18A 120.3 . .
C18 C19 C26 123.6(5) . .
C18 C19 C20 117.0(4) . .
C26 C19 C20 119.4(5) . .
N1 C20 C19 123.0(4) . .
N1 C20 C21 118.1(4) . .
C19 C20 C21 118.9(4) . .
N2 C21 C22 123.1(4) . .
N2 C21 C20 117.7(4) . .
C22 C21 C20 119.3(4) . .
C23 C22 C21 116.6(4) . .
C23 C22 C27 123.4(4) . .
C21 C22 C27 120.0(5) . .
C24 C23 C22 120.6(4) . .
C24 C23 H23A 119.7 . .
C22 C23 H23A 119.7 . .
C23 C24 C25 118.5(4) . .
C23 C24 H24A 120.6 . .
C25 C24 H24A 120.9 . .
N2 C25 C24 123.7(4) . .
N2 C25 H25A 118.3 . .
C24 C25 H25A 118.0 . .
C27 C26 C19 121.7(5) . .
C27 C26 H26A 119.6 . .
C19 C26 H26A 118.7 . .
C26 C27 C22 120.5(5) . .
C26 C27 H27A 119.5 . .
C22 C27 H27A 120.0 . .

loop_
_geom_bond_atom_site_label_1
_geom_bond_atom_site_label_2
_geom_bond_distance
_geom_bond_site_symmetry_2
Gd1 O5 2.303(2) 1_565
Gd1 O1 2.349(3) .
Gd1 O2 2.356(2) 7
Gd1 O3 2.358(2) 4
Gd1 O6 2.383(2) 7_545
Gd1 O1W 2.461(2) .
Gd1 N1 2.569(3) .
Gd1 N2 2.589(3) .
O1 C13 1.255(4) .
O2 C13 1.245(4) .
O2 Gd1 2.356(2) 7
O3 C14 1.266(4) .
O3 Gd1 2.358(2) 4_545
O4 C14 1.239(4) .
O5 C15 1.256(4) .
O5 Gd1 2.303(2) 1_545
O6 C15 1.251(4) .
O6 Gd1 2.383(2) 7_545
O1W H1WA 0.8557 .
O1W H1WB 0.8375 .
N1 C16 1.327(5) .
N1 C20 1.346(5) .
N2 C25 1.316(5) .
N2 C21 1.370(5) .
C1 C2 1.375(5) .
C1 C6 1.393(5) .
C1 C13 1.501(5) .
C2 C3 1.383(5) .
C2 H2A 0.9300 .
C3 C4 1.376(5) .
C3 H3A 0.9300 .
C4 C5 1.382(5) .
C4 H4A 0.9300 .
C5 C6 1.394(5) .
C5 C7 1.490(5) .
C6 H6A 0.9300 .
C7 C8 1.394(5) .
C7 C12 1.414(5) .
C8 C9 1.389(5) .
C8 H8A 0.9300 .
C9 C10 1.376(5) .
C9 C14 1.511(5) .
C10 C11 1.375(5) .
C10 H10A 0.9300 .
C11 C12 1.386(5) .
C11 H11A 0.9300 .
C12 C15 1.506(5) .
C16 C17 1.389(6) .
C16 H16A 0.9300 .
C17 C18 1.350(6) .
C17 H17A 0.9300 .
C18 C19 1.406(6) .
C18 H18A 0.9300 .
C19 C26 1.422(6) .
C19 C20 1.424(6) .
C20 C21 1.440(5) .
C21 C22 1.412(5) .
C22 C23 1.401(6) .
C22 C27 1.429(6) .
C23 C24 1.364(6) .
C23 H23A 0.9300 .
C24 C25 1.406(5) .
C24 H24A 0.9333 .
C25 H25A 0.9310 .
C26 C27 1.348(7) .
C26 H26A 0.9309 .
C27 H27A 0.9322 .
